data_4072349
loop_
_publ_author_name
'Friesen, Dawn M.'
'Piers, Warren E.'
'Parvez, Masood'

_publ_section_title
;
 Selective Catalytic Dimerization of Neohexene by
 [Cp*Ti(NPtBu3)Me][B(C6F5)4]
;
_journal_issue 24
_journal_name_full Organometallics
_journal_page_first 6596
_journal_paper_doi 10.1021/om800790d
_journal_volume 27
_journal_year 2008
_chemical_formula_sum 'C58 H65 B F20 N P Ti'
_chemical_formula_weight 1245.79
_chemical_name_systematic
;
 ?
;
_space_group_IT_number 61
_symmetry_cell_setting orthorhombic
_symmetry_space_group_name_Hall '-P 2ac 2ab'
_symmetry_space_group_name_H-M 'P b c a'
_atom_sites_solution_hydrogens geom
_atom_sites_solution_primary direct
_atom_sites_solution_secondary difmap
_cell_angle_alpha 90.00
_cell_angle_beta 90.00
_cell_angle_gamma 90.00
_cell_formula_units_Z 8
_cell_length_a 21.327(4)
_cell_length_b 20.487(6)
_cell_length_c 26.100(7)
_cell_measurement_reflns_used 18570
_cell_measurement_temperature 100(2)
_cell_measurement_theta_max 25.02
_cell_measurement_theta_min 3.13
_cell_volume 11404(5)
_computing_cell_refinement 'HKL DENZO (Otwinowski & Minor, 1997)'
_computing_data_collection 'COLLECT (Hooft, 1998)'
_computing_data_reduction 'SCALEPACK (Otwinowski & Minor, 1997)'
_computing_molecular_graphics 'ORTEPII (Johnson, 1976)'
_computing_publication_material 'SHELXL-97 (Sheldrick, 1997)'
_computing_structure_refinement 'SHELXL-97 (Sheldrick, 1997)'
_computing_structure_solution 'SAPI91 (Fan, 1991)'
_diffrn_ambient_temperature 100(2)
_diffrn_measured_fraction_theta_full 0.992
_diffrn_measured_fraction_theta_max 0.992
_diffrn_measurement_device_type 'Nonius KappaCCD'
_diffrn_measurement_method ' \w and \f '
_diffrn_radiation_monochromator graphite
_diffrn_radiation_source 'fine-focus sealed tube'
_diffrn_radiation_type MoK\a
_diffrn_radiation_wavelength 0.71073
_diffrn_reflns_av_R_equivalents 0.0275
_diffrn_reflns_av_sigmaI/netI 0.0373
_diffrn_reflns_limit_h_max 25
_diffrn_reflns_limit_h_min -25
_diffrn_reflns_limit_k_max 24
_diffrn_reflns_limit_k_min -24
_diffrn_reflns_limit_l_max 30
_diffrn_reflns_limit_l_min -30
_diffrn_reflns_number 18570
_diffrn_reflns_theta_full 25.02
_diffrn_reflns_theta_max 25.02
_diffrn_reflns_theta_min 3.13
_exptl_absorpt_coefficient_mu 0.283
_exptl_absorpt_correction_T_max 0.9588
_exptl_absorpt_correction_T_min 0.9199
_exptl_absorpt_correction_type multi-scan
_exptl_absorpt_process_details 'SORTAV: (Blessing, 1997)'
_exptl_crystal_colour red
_exptl_crystal_density_diffrn 1.451
_exptl_crystal_density_method 'not measured'
_exptl_crystal_description block
_exptl_crystal_F_000 5136
_exptl_crystal_size_max 0.30
_exptl_crystal_size_mid 0.30
_exptl_crystal_size_min 0.15
_refine_diff_density_max 1.198
_refine_diff_density_min -0.779
_refine_diff_density_rms 0.077
_refine_ls_extinction_method none
_refine_ls_goodness_of_fit_ref 1.034
_refine_ls_hydrogen_treatment constr
_refine_ls_matrix_type full
_refine_ls_number_parameters 788
_refine_ls_number_reflns 9980
_refine_ls_number_restraints 12
_refine_ls_restrained_S_all 1.035
_refine_ls_R_factor_all 0.0929
_refine_ls_R_factor_gt 0.0717
_refine_ls_shift/su_max 0.047
_refine_ls_shift/su_mean 0.001
_refine_ls_structure_factor_coef Fsqd
_refine_ls_weighting_details 'calc w=1/[\s^2^(Fo^2^)+(0.079P)^2^+34.92P] where P=(Fo^2^+2Fc^2^)/3'
_refine_ls_weighting_scheme calc
_refine_ls_wR_factor_gt 0.1746
_refine_ls_wR_factor_ref 0.1908
_reflns_number_gt 7821
_reflns_number_total 9980
_reflns_threshold_expression >2sigma(I)
_cod_data_source_file om800790d_si_001.cif
_cod_data_source_block Compound_I
_cod_depositor_comments
;
The following automatic conversions were performed:

'_symmetry_cell_setting' value 'Orthorhombic' changed to
'orthorhombic' according to
/home/saulius/struct/CIF-dictionaries/cif_core.dic dictionary named
'cif_core.dic' version 2.4.1 from
2010-06-29.

'_exptl_absorpt_correction_type' value 'Multi-scan'
changed to 'multi-scan' according to
/home/saulius/struct/CIF-dictionaries/cif_core.dic dictionary named
'cif_core.dic' version 2.4.1 from 2010-06-29.

Automatic conversion script
Id: cif_fix_values 1715 2011-07-08 13:25:40Z adriana 
;
_cod_database_code 4072349

loop_
_symmetry_equiv_pos_as_xyz
'x, y, z'
'-x+1/2, -y, z+1/2'
'x+1/2, -y+1/2, -z'
'-x, y+1/2, -z+1/2'
'-x, -y, -z'
'x-1/2, y, -z-1/2'
'-x-1/2, y-1/2, z'
'x, -y-1/2, z-1/2'

loop_
_atom_site_label
_atom_site_type_symbol
_atom_site_fract_x
_atom_site_fract_y
_atom_site_fract_z
_atom_site_U_iso_or_equiv
_atom_site_adp_type
_atom_site_occupancy
_atom_site_symmetry_multiplicity
_atom_site_calc_flag
_atom_site_refinement_flags
_atom_site_disorder_assembly
_atom_site_disorder_group
Ti1 Ti 0.14494(4) 0.11336(3) 0.77961(2) 0.0288(2) Uani 0.9562(16) 1 d P A 1
Ti1' Ti 0.0561(8) 0.0488(7) 0.7642(5) 0.0288(2) Uani 0.0438(16) 1 d P A 2
P1 P 0.21040(5) 0.05823(7) 0.66913(4) 0.0432(3) Uani 1 1 d . . .
F1 F 0.03079(11) 0.23370(11) 0.59301(8) 0.0346(5) Uani 1 1 d . . .
F2 F 0.10341(11) 0.33626(12) 0.60487(8) 0.0377(6) Uani 1 1 d . . .
F3 F 0.09246(11) 0.44269(10) 0.54250(9) 0.0336(5) Uani 1 1 d . . .
F4 F 0.00504(11) 0.44143(10) 0.46579(8) 0.0329(5) Uani 1 1 d . . .
F5 F -0.06857(10) 0.33771(10) 0.45236(8) 0.0270(5) Uani 1 1 d . . .
F6 F -0.14536(11) 0.33934(11) 0.53725(9) 0.0367(6) Uani 1 1 d . . .
F7 F -0.26837(12) 0.35154(12) 0.52875(11) 0.0491(7) Uani 1 1 d . . .
F8 F -0.34029(11) 0.25225(14) 0.49353(11) 0.0470(6) Uani 1 1 d . . .
F9 F -0.28472(11) 0.13824(14) 0.46541(11) 0.0520(7) Uani 1 1 d . . .
F10 F -0.16023(10) 0.12489(11) 0.47050(10) 0.0370(6) Uani 1 1 d . . .
F11 F -0.11894(11) 0.21873(11) 0.39741(8) 0.0352(5) Uani 1 1 d . . .
F12 F -0.05500(14) 0.18287(13) 0.31611(9) 0.0499(7) Uani 1 1 d . . .
F13 F 0.06518(14) 0.13824(14) 0.32393(11) 0.0600(8) Uani 1 1 d . . .
F14 F 0.11850(11) 0.12745(13) 0.41851(13) 0.0580(8) Uani 1 1 d . . .
F15 F 0.05401(10) 0.15972(11) 0.50235(10) 0.0364(6) Uani 1 1 d . . .
F16 F -0.04229(12) 0.06785(11) 0.50808(13) 0.0559(8) Uani 1 1 d . . .
F17 F -0.05014(16) -0.00981(15) 0.5893(2) 0.1011(16) Uani 1 1 d . . .
F18 F -0.08686(17) 0.0359(2) 0.68151(16) 0.1053(17) Uani 1 1 d . . .
F19 F -0.11591(18) 0.1649(2) 0.69198(11) 0.0864(13) Uani 1 1 d . . .
F20 F -0.10418(13) 0.24578(13) 0.61265(9) 0.0469(7) Uani 1 1 d . . .
N1 N 0.17581(16) 0.08208(18) 0.72116(12) 0.0358(8) Uani 1 1 d . A .
C1 C 0.0556(2) 0.1801(2) 0.8040(2) 0.0520(14) Uani 1 1 d . . .
C2 C 0.0978(2) 0.18761(19) 0.84415(15) 0.0337(9) Uani 1 1 d . A .
C3 C 0.1514(2) 0.2168(2) 0.82517(18) 0.0443(11) Uani 1 1 d . . .
C4 C 0.1412(4) 0.2286(2) 0.7727(2) 0.078(2) Uani 1 1 d . A .
C5 C 0.0821(4) 0.2055(2) 0.7604(2) 0.079(2) Uani 1 1 d . A .
C6 C -0.0150(9) 0.1544(9) 0.8239(7) 0.071(5) Uani 0.50 1 d P A 1
H6A H -0.0120 0.1401 0.8597 0.106 Uiso 0.50 1 calc PR A 1
H6B H -0.0288 0.1179 0.8025 0.106 Uiso 0.50 1 calc PR A 1
H6C H -0.0452 0.1903 0.8213 0.106 Uiso 0.50 1 calc PR A 1
C7 C 0.0815(4) 0.1756(3) 0.8992(2) 0.075(2) Uani 1 1 d . A 1
H7A H 0.0406 0.1541 0.9013 0.112 Uiso 1 1 calc R A 1
H7B H 0.0798 0.2173 0.9175 0.112 Uiso 1 1 calc R A 1
H7C H 0.1135 0.1476 0.9148 0.112 Uiso 1 1 calc R A 1
C8 C 0.2050(14) 0.2321(12) 0.8687(10) 0.075(6) Uani 0.50 1 d P A 1
H8A H 0.2414 0.2527 0.8524 0.112 Uiso 0.50 1 calc PR A 1
H8B H 0.2180 0.1911 0.8849 0.112 Uiso 0.50 1 calc PR A 1
H8C H 0.1877 0.2615 0.8947 0.112 Uiso 0.50 1 calc PR A 1
C9 C 0.2049(8) 0.2663(6) 0.7505(6) 0.077(4) Uani 0.50 1 d P A 1
H9A H 0.2363 0.2694 0.7778 0.116 Uiso 0.50 1 calc PR A 1
H9B H 0.1937 0.3102 0.7388 0.116 Uiso 0.50 1 calc PR A 1
H9C H 0.2223 0.2414 0.7217 0.116 Uiso 0.50 1 calc PR A 1
C10 C 0.0689(8) 0.2242(8) 0.7048(6) 0.083(5) Uani 0.50 1 d P A 1
H10A H 0.0274 0.2081 0.6949 0.124 Uiso 0.50 1 calc PR A 1
H10B H 0.1008 0.2047 0.6825 0.124 Uiso 0.50 1 calc PR A 1
H10C H 0.0701 0.2718 0.7013 0.124 Uiso 0.50 1 calc PR A 1
C6' C -0.0075(8) 0.1607(9) 0.7932(7) 0.071(5) Uani 0.50 1 d P A 2
H6'1 H -0.0266 0.1427 0.8243 0.106 Uiso 0.50 1 calc PR A 2
H6'2 H -0.0075 0.1275 0.7662 0.106 Uiso 0.50 1 calc PR A 2
H6'3 H -0.0316 0.1987 0.7818 0.106 Uiso 0.50 1 calc PR A 2
C8' C 0.2039(14) 0.2513(12) 0.8470(10) 0.075(6) Uani 0.50 1 d P A 2
H8'1 H 0.2325 0.2647 0.8196 0.112 Uiso 0.50 1 calc PR A 2
H8'2 H 0.2260 0.2226 0.8710 0.112 Uiso 0.50 1 calc PR A 2
H8'3 H 0.1888 0.2900 0.8653 0.112 Uiso 0.50 1 calc PR A 2
C9' C 0.1598(8) 0.2764(6) 0.7307(6) 0.077(4) Uani 0.50 1 d P A 2
H9'1 H 0.2014 0.2942 0.7381 0.116 Uiso 0.50 1 calc PR A 2
H9'2 H 0.1292 0.3120 0.7292 0.116 Uiso 0.50 1 calc PR A 2
H9'3 H 0.1607 0.2536 0.6976 0.116 Uiso 0.50 1 calc PR A 2
C10' C 0.0267(8) 0.2069(8) 0.7161(6) 0.083(5) Uani 0.50 1 d P A 2
H10D H -0.0085 0.1794 0.7271 0.124 Uiso 0.50 1 calc PR A 2
H10E H 0.0436 0.1903 0.6838 0.124 Uiso 0.50 1 calc PR A 2
H10F H 0.0121 0.2519 0.7114 0.124 Uiso 0.50 1 calc PR A 2
C11 C 0.2278(3) 0.0933(4) 0.8260(2) 0.0716(18) Uani 1 1 d . . .
H11A H 0.2589 0.0650 0.8087 0.086 Uiso 1 1 calc R A 1
H11B H 0.2480 0.1331 0.8398 0.086 Uiso 1 1 calc R A 1
C12 C 0.1861(3) 0.0562(3) 0.8663(2) 0.0557(14) Uani 1 1 d . A .
H12 H 0.1604 0.0876 0.8867 0.067 Uiso 1 1 calc R B 1
C13 C 0.2243(2) 0.0134(3) 0.90076(18) 0.0589(15) Uani 1 1 d D . .
C14 C 0.1810(3) -0.0108(3) 0.9439(2) 0.0759(18) Uani 1 1 d D A .
H14A H 0.2047 -0.0394 0.9670 0.114 Uiso 1 1 calc R . .
H14B H 0.1458 -0.0352 0.9291 0.114 Uiso 1 1 calc R . .
H14C H 0.1648 0.0266 0.9632 0.114 Uiso 1 1 calc R . .
C15 C 0.2626(13) 0.0636(17) 0.931(2) 0.155(11) Uani 0.50 1 d PD A 1
H15A H 0.2902 0.0408 0.9554 0.232 Uiso 0.50 1 calc PR A 1
H15B H 0.2341 0.0923 0.9503 0.232 Uiso 0.50 1 calc PR A 1
H15C H 0.2880 0.0898 0.9077 0.232 Uiso 0.50 1 calc PR A 1
C16 C 0.2721(5) -0.0301(6) 0.8743(4) 0.065(3) Uani 0.50 1 d PD A 1
H16A H 0.2942 -0.0564 0.8999 0.098 Uiso 0.50 1 calc PR A 1
H16B H 0.3023 -0.0030 0.8557 0.098 Uiso 0.50 1 calc PR A 1
H16C H 0.2506 -0.0591 0.8501 0.098 Uiso 0.50 1 calc PR A 1
C15' C 0.2826(13) 0.040(2) 0.928(2) 0.155(11) Uani 0.50 1 d PD A 2
H15D H 0.3009 0.0065 0.9497 0.232 Uiso 0.50 1 calc PR A 2
H15E H 0.2706 0.0779 0.9492 0.232 Uiso 0.50 1 calc PR A 2
H15F H 0.3134 0.0544 0.9023 0.232 Uiso 0.50 1 calc PR A 2
C16' C 0.2318(5) -0.0560(4) 0.8758(4) 0.065(3) Uani 0.50 1 d PD A 2
H16D H 0.2566 -0.0840 0.8985 0.098 Uiso 0.50 1 calc PR A 2
H16E H 0.2532 -0.0518 0.8427 0.098 Uiso 0.50 1 calc PR A 2
H16F H 0.1903 -0.0755 0.8706 0.098 Uiso 0.50 1 calc PR A 2
C17 C 0.1449(4) 0.0160(4) 0.8310(3) 0.0309(14) Uani 0.50 1 d PD A 1
H17 H 0.1648 -0.0129 0.8076 0.037 Uiso 0.50 1 calc PR A 1
C17' C 0.1206(4) 0.0325(4) 0.8535(3) 0.0309(14) Uani 0.50 1 d PD A 2
H17' H 0.0903 0.0456 0.8781 0.037 Uiso 0.50 1 calc PR A 2
C18 C 0.0828(5) 0.0187(6) 0.8309(5) 0.056(3) Uani 0.50 1 d PD A 1
H18 H 0.0632 0.0575 0.8430 0.067 Uiso 0.50 1 calc PR A 1
C18' C 0.0960(7) -0.0023(5) 0.8159(4) 0.056(3) Uani 0.50 1 d PD A 2
H18' H 0.1209 -0.0030 0.7857 0.067 Uiso 0.50 1 calc PR A 2
C19 C 0.0395(2) -0.0388(3) 0.81167(19) 0.0501(12) Uani 1 1 d . . .
C20 C -0.0135(3) -0.0277(5) 0.8480(3) 0.101(3) Uani 1 1 d . A .
H20A H -0.0005 -0.0399 0.8827 0.152 Uiso 1 1 calc R . .
H20B H -0.0495 -0.0543 0.8377 0.152 Uiso 1 1 calc R . .
H20C H -0.0252 0.0186 0.8475 0.152 Uiso 1 1 calc R . .
C21 C 0.0133(4) -0.0184(5) 0.7580(2) 0.105(3) Uani 1 1 d . A .
H21A H 0.0460 -0.0242 0.7320 0.158 Uiso 1 1 calc R . .
H21B H 0.0005 0.0276 0.7590 0.158 Uiso 1 1 calc R . .
H21C H -0.0229 -0.0457 0.7494 0.158 Uiso 1 1 calc R . .
C22 C 0.0542(6) -0.1096(5) 0.8223(6) 0.071(3) Uani 0.50 1 d P A 1
H22A H 0.0891 -0.1236 0.8005 0.106 Uiso 0.50 1 calc PR A 1
H22B H 0.0172 -0.1363 0.8150 0.106 Uiso 0.50 1 calc PR A 1
H22C H 0.0660 -0.1147 0.8584 0.106 Uiso 0.50 1 calc PR A 1
C22' C 0.0727(6) -0.0992(6) 0.7890(6) 0.071(3) Uani 0.50 1 d P A 2
H22D H 0.1059 -0.0850 0.7656 0.106 Uiso 0.50 1 calc PR A 2
H22E H 0.0422 -0.1258 0.7702 0.106 Uiso 0.50 1 calc PR A 2
H22F H 0.0911 -0.1250 0.8168 0.106 Uiso 0.50 1 calc PR A 2
C23 C 0.2650(7) -0.0057(6) 0.6847(6) 0.045(3) Uani 0.50 1 d P C 1
C24 C 0.2316(8) -0.0555(9) 0.7173(9) 0.060(5) Uani 0.50 1 d P C 1
H24A H 0.2166 -0.0347 0.7488 0.090 Uiso 0.50 1 calc PR C 1
H24B H 0.2606 -0.0909 0.7260 0.090 Uiso 0.50 1 calc PR C 1
H24C H 0.1959 -0.0733 0.6983 0.090 Uiso 0.50 1 calc PR C 1
C25 C 0.3234(8) 0.0189(9) 0.7155(7) 0.081(5) Uani 0.50 1 d P C 1
H25A H 0.3095 0.0399 0.7472 0.122 Uiso 0.50 1 calc PR C 1
H25B H 0.3469 0.0504 0.6947 0.122 Uiso 0.50 1 calc PR C 1
H25C H 0.3505 -0.0183 0.7238 0.122 Uiso 0.50 1 calc PR C 1
C26 C 0.2883(7) -0.0395(6) 0.6345(6) 0.055(3) Uani 0.50 1 d P C 1
H26A H 0.3107 -0.0077 0.6133 0.082 Uiso 0.50 1 calc PR C 1
H26B H 0.2522 -0.0565 0.6154 0.082 Uiso 0.50 1 calc PR C 1
H26C H 0.3165 -0.0756 0.6432 0.082 Uiso 0.50 1 calc PR C 1
C23' C 0.2469(7) -0.0326(6) 0.6801(6) 0.045(3) Uani 0.50 1 d P C 2
C24' C 0.2027(8) -0.0752(10) 0.7139(9) 0.060(5) Uani 0.50 1 d P C 2
H24D H 0.1916 -0.0510 0.7450 0.090 Uiso 0.50 1 calc PR C 2
H24E H 0.2243 -0.1157 0.7234 0.090 Uiso 0.50 1 calc PR C 2
H24F H 0.1646 -0.0857 0.6947 0.090 Uiso 0.50 1 calc PR C 2
C25' C 0.3077(8) -0.0211(9) 0.7130(7) 0.081(5) Uani 0.50 1 d P C 2
H25D H 0.2965 0.0014 0.7448 0.122 Uiso 0.50 1 calc PR C 2
H25E H 0.3373 0.0057 0.6935 0.122 Uiso 0.50 1 calc PR C 2
H25F H 0.3270 -0.0632 0.7211 0.122 Uiso 0.50 1 calc PR C 2
C26' C 0.2652(7) -0.0698(6) 0.6322(6) 0.055(3) Uani 0.50 1 d P C 2
H26D H 0.2935 -0.0430 0.6114 0.082 Uiso 0.50 1 calc PR C 2
H26E H 0.2275 -0.0802 0.6124 0.082 Uiso 0.50 1 calc PR C 2
H26F H 0.2865 -0.1104 0.6420 0.082 Uiso 0.50 1 calc PR C 2
C27 C 0.2651(2) 0.1243(4) 0.64818(18) 0.081(2) Uani 1 1 d D C .
C28 C 0.2248(4) 0.1803(3) 0.6258(2) 0.091(3) Uani 1 1 d D . .
H28A H 0.2522 0.2159 0.6143 0.137 Uiso 1 1 calc R C .
H28B H 0.1961 0.1967 0.6522 0.137 Uiso 1 1 calc R . .
H28C H 0.2004 0.1640 0.5966 0.137 Uiso 1 1 calc R . .
C29 C 0.2943(9) 0.1682(6) 0.6907(5) 0.063(4) Uani 0.50 1 d PD C 1
H29A H 0.2653 0.1710 0.7197 0.095 Uiso 0.50 1 calc PR C 1
H29B H 0.3019 0.2120 0.6769 0.095 Uiso 0.50 1 calc PR C 1
H29C H 0.3340 0.1491 0.7021 0.095 Uiso 0.50 1 calc PR C 1
C30 C 0.313(8) 0.107(8) 0.606(5) 0.126(7) Uani 0.50 1 d PD C 1
H30A H 0.3445 0.0763 0.6204 0.188 Uiso 0.50 1 calc PR C 1
H30B H 0.3347 0.1465 0.5947 0.188 Uiso 0.50 1 calc PR C 1
H30C H 0.2919 0.0862 0.5773 0.188 Uiso 0.50 1 calc PR C 1
C29' C 0.3041(9) 0.1363(7) 0.6974(5) 0.063(4) Uani 0.50 1 d PD C 2
H29D H 0.3273 0.0965 0.7061 0.095 Uiso 0.50 1 calc PR C 2
H29E H 0.2760 0.1477 0.7256 0.095 Uiso 0.50 1 calc PR C 2
H29F H 0.3337 0.1721 0.6914 0.095 Uiso 0.50 1 calc PR C 2
C30' C 0.313(8) 0.101(7) 0.608(5) 0.126(7) Uani 0.50 1 d PD C 2
H30D H 0.2927 0.0969 0.5745 0.188 Uiso 0.50 1 calc PR C 2
H30E H 0.3308 0.0591 0.6183 0.188 Uiso 0.50 1 calc PR C 2
H30F H 0.3473 0.1335 0.6053 0.188 Uiso 0.50 1 calc PR C 2
C31 C 0.1492(2) 0.0401(2) 0.61873(16) 0.0410(10) Uani 1 1 d . C .
C32 C 0.1749(3) 0.0376(3) 0.56325(16) 0.0488(12) Uani 1 1 d . . .
H32A H 0.2079 0.0045 0.5610 0.073 Uiso 1 1 calc R C .
H32B H 0.1922 0.0804 0.5541 0.073 Uiso 1 1 calc R . .
H32C H 0.1408 0.0265 0.5396 0.073 Uiso 1 1 calc R . .
C33 C 0.0979(2) 0.0916(2) 0.62213(17) 0.0455(11) Uani 1 1 d . . .
H33A H 0.1161 0.1349 0.6164 0.068 Uiso 1 1 calc R C .
H33B H 0.0785 0.0900 0.6562 0.068 Uiso 1 1 calc R . .
H33C H 0.0660 0.0829 0.5960 0.068 Uiso 1 1 calc R . .
C34 C 0.1158(3) -0.0251(3) 0.6286(2) 0.0621(15) Uani 1 1 d . . .
H34A H 0.1463 -0.0608 0.6270 0.093 Uiso 1 1 calc R C .
H34B H 0.0834 -0.0319 0.6024 0.093 Uiso 1 1 calc R . .
H34C H 0.0962 -0.0243 0.6625 0.093 Uiso 1 1 calc R . .
C35 C -0.02561(16) 0.28060(17) 0.52277(13) 0.0207(7) Uani 1 1 d . . .
C36 C 0.02052(18) 0.28410(18) 0.56013(13) 0.0253(8) Uani 1 1 d . . .
C37 C 0.05984(18) 0.33713(19) 0.56737(14) 0.0274(8) Uani 1 1 d . . .
C38 C 0.05494(17) 0.39083(18) 0.53618(14) 0.0255(8) Uani 1 1 d . . .
C39 C 0.01006(18) 0.39017(17) 0.49802(13) 0.0249(8) Uani 1 1 d . . .
C40 C -0.02772(17) 0.33594(17) 0.49201(13) 0.0212(7) Uani 1 1 d . . .
C41 C -0.14504(17) 0.23191(17) 0.50247(13) 0.0224(8) Uani 1 1 d . . .
C42 C -0.17681(18) 0.28773(18) 0.51761(14) 0.0264(8) Uani 1 1 d . . .
C43 C -0.24106(19) 0.29543(19) 0.51455(15) 0.0311(9) Uani 1 1 d . . .
C44 C -0.27740(17) 0.2454(2) 0.49668(15) 0.0323(9) Uani 1 1 d . . .
C45 C -0.24939(19) 0.1881(2) 0.48237(15) 0.0319(9) Uani 1 1 d . . .
C46 C -0.18490(18) 0.18298(19) 0.48515(14) 0.0275(8) Uani 1 1 d . . .
C47 C -0.03655(17) 0.18962(17) 0.45538(14) 0.0244(8) Uani 1 1 d . . .
C48 C -0.06044(18) 0.19487(18) 0.40629(15) 0.0285(8) Uani 1 1 d . . .
C49 C -0.0276(2) 0.1774(2) 0.36242(15) 0.0362(10) Uani 1 1 d . . .
C50 C 0.0329(2) 0.1546(2) 0.36633(18) 0.0407(11) Uani 1 1 d . . .
C51 C 0.05916(19) 0.14913(19) 0.41391(19) 0.0381(10) Uani 1 1 d . . .
C52 C 0.02475(18) 0.16608(18) 0.45657(16) 0.0294(9) Uani 1 1 d . . .
C53 C -0.07036(17) 0.16214(19) 0.55624(15) 0.0292(9) Uani 1 1 d . . .
C54 C -0.05908(19) 0.0958(2) 0.5533(2) 0.0432(12) Uani 1 1 d . . .
C55 C -0.0634(2) 0.0541(3) 0.5951(3) 0.0659(19) Uani 1 1 d . . .
C56 C -0.0818(3) 0.0765(3) 0.6413(3) 0.069(2) Uani 1 1 d . . .
C57 C -0.0956(2) 0.1415(3) 0.64652(18) 0.0591(16) Uani 1 1 d . . .
C58 C -0.0895(2) 0.1821(2) 0.60457(16) 0.0397(11) Uani 1 1 d . . .
B1 B -0.0692(2) 0.2158(2) 0.50887(16) 0.0232(9) Uani 1 1 d . . .

loop_
_atom_site_aniso_label
_atom_site_aniso_U_11
_atom_site_aniso_U_22
_atom_site_aniso_U_33
_atom_site_aniso_U_23
_atom_site_aniso_U_13
_atom_site_aniso_U_12
Ti1 0.0456(5) 0.0265(4) 0.0144(3) 0.0028(3) 0.0062(3) 0.0014(3)
Ti1' 0.0456(5) 0.0265(4) 0.0144(3) 0.0028(3) 0.0062(3) 0.0014(3)
P1 0.0311(6) 0.0775(9) 0.0208(5) 0.0075(5) 0.0094(4) 0.0191(6)
F1 0.0369(13) 0.0330(12) 0.0339(12) 0.0149(10) -0.0159(10) -0.0107(10)
F2 0.0370(13) 0.0456(14) 0.0306(12) 0.0029(10) -0.0125(10) -0.0156(11)
F3 0.0356(13) 0.0272(11) 0.0380(12) -0.0057(10) 0.0020(10) -0.0119(10)
F4 0.0402(13) 0.0226(11) 0.0358(12) 0.0067(9) 0.0032(10) 0.0016(10)
F5 0.0280(11) 0.0292(11) 0.0238(10) 0.0036(9) -0.0051(9) 0.0035(9)
F6 0.0334(13) 0.0282(12) 0.0483(14) -0.0150(10) 0.0100(11) -0.0001(10)
F7 0.0353(14) 0.0350(13) 0.0769(19) -0.0017(13) 0.0202(13) 0.0124(11)
F8 0.0187(12) 0.0601(16) 0.0623(17) 0.0053(13) 0.0018(11) 0.0056(12)
F9 0.0252(13) 0.0586(17) 0.0720(19) -0.0234(14) -0.0086(13) -0.0065(12)
F10 0.0246(12) 0.0297(12) 0.0568(15) -0.0172(11) -0.0016(11) -0.0012(10)
F11 0.0346(13) 0.0451(13) 0.0259(11) -0.0055(10) -0.0045(10) 0.0081(11)
F12 0.0644(18) 0.0561(16) 0.0292(13) -0.0136(11) 0.0088(12) -0.0081(14)
F13 0.0532(17) 0.0575(17) 0.0694(19) -0.0352(15) 0.0358(15) -0.0168(14)
F14 0.0216(13) 0.0499(16) 0.102(2) -0.0325(16) 0.0112(14) 0.0006(12)
F15 0.0228(11) 0.0282(12) 0.0581(15) -0.0006(10) -0.0067(11) 0.0006(9)
F16 0.0368(15) 0.0200(12) 0.111(2) 0.0011(14) 0.0169(16) 0.0003(11)
F17 0.053(2) 0.0421(17) 0.208(5) 0.066(2) 0.006(2) 0.0001(15)
F18 0.069(2) 0.130(3) 0.117(3) 0.105(3) -0.040(2) -0.048(2)
F19 0.096(3) 0.135(3) 0.0282(15) 0.0252(17) -0.0131(16) -0.063(2)
F20 0.0600(17) 0.0560(16) 0.0247(12) -0.0043(11) 0.0059(11) -0.0201(14)
N1 0.0309(19) 0.051(2) 0.0254(17) 0.0093(15) 0.0067(14) 0.0129(16)
C1 0.043(3) 0.022(2) 0.091(4) -0.005(2) -0.026(3) 0.0080(19)
C2 0.047(3) 0.026(2) 0.028(2) 0.0031(16) 0.0081(19) 0.0096(19)
C3 0.042(3) 0.040(2) 0.051(3) -0.017(2) 0.005(2) -0.007(2)
C4 0.159(7) 0.024(2) 0.050(3) -0.003(2) 0.056(4) -0.016(3)
C5 0.176(7) 0.021(2) 0.039(3) -0.007(2) -0.044(4) 0.034(4)
C6 0.033(5) 0.043(4) 0.136(15) -0.011(10) 0.004(10) 0.006(4)
C7 0.137(6) 0.040(3) 0.046(3) 0.009(2) 0.046(3) 0.030(3)
C8 0.044(4) 0.061(12) 0.118(19) -0.025(9) -0.018(11) -0.006(8)
C9 0.116(10) 0.037(4) 0.079(8) 0.010(5) 0.050(7) -0.013(7)
C10 0.123(12) 0.059(7) 0.065(7) -0.017(6) -0.063(10) 0.040(9)
C6' 0.033(5) 0.043(4) 0.136(15) -0.011(10) 0.004(10) 0.006(4)
C8' 0.044(4) 0.061(12) 0.118(19) -0.025(9) -0.018(11) -0.006(8)
C9' 0.116(10) 0.037(4) 0.079(8) 0.010(5) 0.050(7) -0.013(7)
C10' 0.123(12) 0.059(7) 0.065(7) -0.017(6) -0.063(10) 0.040(9)
C11 0.057(4) 0.117(5) 0.041(3) 0.009(3) -0.003(3) 0.013(4)
C12 0.060(3) 0.058(3) 0.049(3) -0.006(2) -0.008(2) 0.025(3)
C13 0.030(2) 0.099(4) 0.048(3) -0.013(3) -0.007(2) 0.027(3)
C14 0.087(5) 0.072(4) 0.069(4) 0.004(3) 0.000(3) 0.023(4)
C15 0.044(16) 0.31(3) 0.109(9) 0.098(17) -0.047(16) -0.060(16)
C16 0.045(5) 0.098(7) 0.052(4) 0.012(4) 0.013(5) 0.046(5)
C15' 0.044(16) 0.31(3) 0.109(9) 0.098(17) -0.047(16) -0.060(16)
C16' 0.045(5) 0.098(7) 0.052(4) 0.012(4) 0.013(5) 0.046(5)
C17 0.050(5) 0.017(3) 0.026(4) 0.004(2) 0.012(3) -0.002(3)
C17' 0.050(5) 0.017(3) 0.026(4) 0.004(2) 0.012(3) -0.002(3)
C18 0.101(8) 0.020(6) 0.046(7) -0.011(4) 0.019(5) -0.024(5)
C18' 0.101(8) 0.020(6) 0.046(7) -0.011(4) 0.019(5) -0.024(5)
C19 0.039(3) 0.062(3) 0.049(3) -0.021(2) 0.006(2) -0.005(2)
C20 0.073(5) 0.160(8) 0.070(4) 0.036(5) 0.028(4) 0.007(5)
C21 0.104(6) 0.164(8) 0.047(4) 0.006(4) -0.002(4) -0.048(6)
C22 0.059(6) 0.039(4) 0.113(9) 0.004(5) 0.023(5) 0.002(4)
C22' 0.059(6) 0.039(4) 0.113(9) 0.004(5) 0.023(5) 0.002(4)
C23 0.050(8) 0.053(9) 0.033(4) -0.016(6) 0.002(5) 0.023(6)
C24 0.092(14) 0.053(10) 0.034(4) 0.009(6) 0.020(9) 0.044(8)
C25 0.049(8) 0.138(15) 0.057(4) -0.034(10) -0.018(5) 0.048(10)
C26 0.061(9) 0.061(8) 0.042(3) -0.003(6) 0.019(5) 0.031(5)
C23' 0.050(8) 0.053(9) 0.033(4) -0.016(6) 0.002(5) 0.023(6)
C24' 0.092(14) 0.053(10) 0.034(4) 0.009(6) 0.020(9) 0.044(8)
C25' 0.049(8) 0.138(15) 0.057(4) -0.034(10) -0.018(5) 0.048(10)
C26' 0.061(9) 0.061(8) 0.042(3) -0.003(6) 0.019(5) 0.031(5)
C27 0.054(4) 0.151(7) 0.038(3) -0.012(4) 0.020(3) -0.045(4)
C28 0.145(7) 0.092(5) 0.037(3) 0.000(3) 0.022(4) -0.065(5)
C29 0.036(6) 0.105(12) 0.049(5) 0.013(7) 0.009(3) -0.022(9)
C30 0.073(6) 0.243(17) 0.061(9) -0.031(11) 0.048(7) -0.053(13)
C29' 0.036(6) 0.105(12) 0.049(5) 0.013(7) 0.009(3) -0.022(9)
C30' 0.073(6) 0.243(17) 0.061(9) -0.031(11) 0.048(7) -0.053(13)
C31 0.042(3) 0.051(3) 0.030(2) 0.0030(19) 0.0104(19) 0.007(2)
C32 0.059(3) 0.064(3) 0.023(2) 0.001(2) 0.008(2) 0.004(3)
C33 0.044(3) 0.058(3) 0.034(2) -0.003(2) -0.004(2) 0.014(2)
C34 0.088(4) 0.050(3) 0.049(3) -0.006(2) 0.031(3) -0.002(3)
C35 0.0206(18) 0.0210(17) 0.0206(17) -0.0017(14) -0.0018(14) 0.0000(15)
C36 0.027(2) 0.0255(19) 0.0230(18) 0.0040(15) -0.0022(15) -0.0028(16)
C37 0.027(2) 0.033(2) 0.0219(18) -0.0010(15) -0.0042(15) -0.0071(17)
C38 0.0249(19) 0.0244(18) 0.0272(18) -0.0054(15) 0.0041(15) -0.0065(16)
C39 0.032(2) 0.0206(18) 0.0223(17) 0.0028(14) 0.0066(15) 0.0052(16)
C40 0.0229(18) 0.0228(18) 0.0180(16) -0.0016(14) 0.0008(14) 0.0043(15)
C41 0.0221(19) 0.0261(19) 0.0190(17) -0.0016(14) 0.0000(14) 0.0026(15)
C42 0.026(2) 0.0274(19) 0.0256(18) -0.0034(15) 0.0041(15) -0.0021(16)
C43 0.027(2) 0.031(2) 0.035(2) 0.0013(17) 0.0097(17) 0.0078(17)
C44 0.0156(18) 0.046(2) 0.036(2) 0.0067(18) 0.0018(16) 0.0048(17)
C45 0.0213(19) 0.039(2) 0.035(2) -0.0054(18) -0.0027(17) -0.0047(17)
C46 0.0231(19) 0.030(2) 0.0294(19) -0.0071(16) -0.0014(16) 0.0042(16)
C47 0.0211(19) 0.0181(17) 0.034(2) -0.0051(15) 0.0019(16) -0.0010(15)
C48 0.026(2) 0.0259(19) 0.033(2) -0.0072(16) 0.0001(16) 0.0019(16)
C49 0.044(3) 0.034(2) 0.031(2) -0.0109(17) 0.0094(19) -0.0098(19)
C50 0.039(3) 0.031(2) 0.053(3) -0.023(2) 0.024(2) -0.0122(19)
C51 0.020(2) 0.028(2) 0.067(3) -0.020(2) 0.010(2) -0.0054(17)
C52 0.0221(19) 0.0203(18) 0.046(2) -0.0069(17) 0.0036(18) -0.0032(15)
C53 0.0186(19) 0.031(2) 0.038(2) 0.0095(17) -0.0076(16) -0.0067(16)
C54 0.017(2) 0.033(2) 0.080(3) 0.019(2) -0.003(2) -0.0041(18)
C55 0.025(2) 0.045(3) 0.127(6) 0.047(3) -0.014(3) -0.012(2)
C56 0.038(3) 0.088(5) 0.081(4) 0.061(4) -0.025(3) -0.031(3)
C57 0.048(3) 0.092(4) 0.037(3) 0.030(3) -0.018(2) -0.040(3)
C58 0.039(2) 0.047(3) 0.033(2) 0.0132(19) -0.0107(19) -0.020(2)
B1 0.021(2) 0.023(2) 0.025(2) -0.0008(17) -0.0051(17) 0.0012(17)

loop_
_atom_type_symbol
_atom_type_description
_atom_type_scat_dispersion_real
_atom_type_scat_dispersion_imag
_atom_type_scat_source
C C 0.0033 0.0016 'International Tables Vol C Tables 4.2.6.8 and 6.1.1.4'
H H 0.0000 0.0000 'International Tables Vol C Tables 4.2.6.8 and 6.1.1.4'
F F 0.0171 0.0103 'International Tables Vol C Tables 4.2.6.8 and 6.1.1.4'
Ti Ti 0.2776 0.4457 'International Tables Vol C Tables 4.2.6.8 and 6.1.1.4'
P P 0.1023 0.0942 'International Tables Vol C Tables 4.2.6.8 and 6.1.1.4'
N N 0.0061 0.0033 'International Tables Vol C Tables 4.2.6.8 and 6.1.1.4'
B B 0.0013 0.0007 'International Tables Vol C Tables 4.2.6.8 and 6.1.1.4'

loop_
_geom_angle_atom_site_label_1
_geom_angle_atom_site_label_2
_geom_angle_atom_site_label_3
_geom_angle
N1 Ti1 C11 96.2(2)
N1 Ti1 C5 108.34(18)
C11 Ti1 C5 136.5(3)
N1 Ti1 C4 107.81(17)
C11 Ti1 C4 104.9(3)
C5 Ti1 C4 33.9(3)
N1 Ti1 C17 100.3(2)
C11 Ti1 C17 62.3(3)
C5 Ti1 C17 141.2(3)
C4 Ti1 C17 150.4(2)
N1 Ti1 C1 135.75(18)
C11 Ti1 C1 126.6(2)
C5 Ti1 C1 33.2(2)
C4 Ti1 C1 55.4(2)
C17 Ti1 C1 108.7(2)
N1 Ti1 C3 135.32(17)
C11 Ti1 C3 81.2(2)
C5 Ti1 C3 56.02(18)
C4 Ti1 C3 34.05(19)
C17 Ti1 C3 116.8(2)
C1 Ti1 C3 55.00(16)
N1 Ti1 C2 162.09(15)
C11 Ti1 C2 93.9(2)
C5 Ti1 C2 54.98(16)
C4 Ti1 C2 55.07(15)
C17 Ti1 C2 97.5(2)
C1 Ti1 C2 32.88(16)
C3 Ti1 C2 32.62(15)
N1 Ti1 C12 116.25(16)
C11 Ti1 C12 35.7(2)
C5 Ti1 C12 135.11(17)
C4 Ti1 C12 120.5(2)
C17 Ti1 C12 34.0(2)
C1 Ti1 C12 106.30(18)
C3 Ti1 C12 87.14(17)
C2 Ti1 C12 80.13(14)
N1 Ti1 C18 110.3(3)
C11 Ti1 C18 89.3(3)
C5 Ti1 C18 113.5(3)
C4 Ti1 C18 137.4(3)
C17 Ti1 C18 29.4(2)
C1 Ti1 C18 83.6(3)
C3 Ti1 C18 114.2(3)
C2 Ti1 C18 84.5(2)
C12 Ti1 C18 55.4(3)
C18' Ti1' C19 39.6(5)
N1 P1 C23 109.0(5)
N1 P1 C27 108.1(2)
C23 P1 C27 100.9(5)
N1 P1 C31 109.17(19)
C23 P1 C31 117.5(4)
C27 P1 C31 111.7(2)
N1 P1 C23' 109.4(5)
C27 P1 C23' 117.6(5)
C31 P1 C23' 100.5(4)
P1 N1 Ti1 174.0(3)
C5 C1 C2 108.4(5)
C5 C1 C6' 109.3(9)
C2 C1 C6' 141.9(9)
C5 C1 C6 138.3(8)
C2 C1 C6 112.4(8)
C5 C1 Ti1 70.9(3)
C2 C1 Ti1 75.6(3)
C6' C1 Ti1 122.0(8)
C6 C1 Ti1 127.5(7)
C3 C2 C1 108.2(4)
C3 C2 C7 127.3(5)
C1 C2 C7 123.7(5)
C3 C2 Ti1 71.8(2)
C1 C2 Ti1 71.5(3)
C7 C2 Ti1 130.1(3)
C2 C3 C4 107.2(5)
C2 C3 C8' 135.5(12)
C4 C3 C8' 114.9(10)
C2 C3 C8 114.3(10)
C4 C3 C8 138.4(10)
C2 C3 Ti1 75.6(2)
C4 C3 Ti1 70.5(3)
C8' C3 Ti1 131.5(12)
C8 C3 Ti1 122.8(10)
C5 C4 C3 107.9(5)
C5 C4 C9' 106.9(9)
C3 C4 C9' 140.5(9)
C5 C4 C9 145.1(8)
C3 C4 C9 107.0(8)
C5 C4 Ti1 72.9(3)
C3 C4 Ti1 75.5(3)
C9' C4 Ti1 133.3(6)
C9 C4 Ti1 117.4(6)
C1 C5 C4 108.3(4)
C1 C5 C10 143.7(10)
C4 C5 C10 107.6(9)
C1 C5 C10' 106.9(9)
C4 C5 C10' 143.8(9)
C1 C5 Ti1 75.9(3)
C4 C5 Ti1 73.1(3)
C10 C5 Ti1 120.4(7)
C10' C5 Ti1 124.5(6)
C1 C6 H6A 109.5
C1 C6 H6B 109.5
H6A C6 H6B 109.5
C1 C6 H6C 109.5
H6A C6 H6C 109.5
H6B C6 H6C 109.5
C2 C7 H7A 109.5
C2 C7 H7B 109.5
H7A C7 H7B 109.5
C2 C7 H7C 109.5
H7A C7 H7C 109.5
H7B C7 H7C 109.5
C3 C8 H8A 109.5
C3 C8 H8B 109.5
H8A C8 H8B 109.5
C3 C8 H8C 109.5
H8A C8 H8C 109.5
H8B C8 H8C 109.5
C4 C9 H9A 109.5
C4 C9 H9B 109.5
H9A C9 H9B 109.5
C4 C9 H9C 109.5
H9A C9 H9C 109.5
H9B C9 H9C 109.5
C5 C10 H10A 109.5
C5 C10 H10B 109.5
H10A C10 H10B 109.5
C5 C10 H10C 109.5
H10A C10 H10C 109.5
H10B C10 H10C 109.5
C1 C6' H6'1 109.5
C1 C6' H6'2 109.5
H6'1 C6' H6'2 109.5
C1 C6' H6'3 109.5
H6'1 C6' H6'3 109.5
H6'2 C6' H6'3 109.5
C3 C8' H8'1 109.5
C3 C8' H8'2 109.5
H8'1 C8' H8'2 109.5
C3 C8' H8'3 109.5
H8'1 C8' H8'3 109.5
H8'2 C8' H8'3 109.5
C4 C9' H9'1 109.5
C4 C9' H9'2 109.5
H9'1 C9' H9'2 109.5
C4 C9' H9'3 109.5
H9'1 C9' H9'3 109.5
H9'2 C9' H9'3 109.5
C5 C10' H10D 109.5
C5 C10' H10E 109.5
H10D C10' H10E 109.5
C5 C10' H10F 109.5
H10D C10' H10F 109.5
H10E C10' H10F 109.5
C12 C11 Ti1 90.2(3)
C12 C11 H11A 113.6
Ti1 C11 H11A 113.6
C12 C11 H11B 113.6
Ti1 C11 H11B 113.6
H11A C11 H11B 110.9
C13 C12 C17' 116.5(5)
C13 C12 C17 111.2(5)
C13 C12 C11 112.2(4)
C17' C12 C11 121.9(5)
C17 C12 C11 100.6(5)
C13 C12 Ti1 159.5(4)
C17' C12 Ti1 69.8(3)
C17 C12 Ti1 62.4(3)
C11 C12 Ti1 54.0(3)
C13 C12 H12 110.8
C17' C12 H12 79.5
C17 C12 H12 110.8
C11 C12 H12 110.8
Ti1 C12 H12 89.3
C12 C13 C16 115.8(6)
C12 C13 C15' 120(2)
C16 C13 C15' 83.0(16)
C12 C13 C15 102.1(17)
C16 C13 C15 105.7(15)
C12 C13 C14 107.6(4)
C16 C13 C14 123.1(7)
C15' C13 C14 105(2)
C15 C13 C14 99(2)
C12 C13 C16' 109.6(5)
C15' C13 C16' 115.8(14)
C15 C13 C16' 140.0(12)
C14 C13 C16' 94.2(6)
C13 C14 H14A 109.5
C13 C14 H14B 109.5
H14A C14 H14B 109.5
C13 C14 H14C 109.5
H14A C14 H14C 109.5
H14B C14 H14C 109.5
C13 C15 H15A 109.5
C13 C15 H15B 109.5
H15A C15 H15B 109.5
C13 C15 H15C 109.5
H15A C15 H15C 109.5
H15B C15 H15C 109.5
C13 C16 H16A 109.5
C13 C16 H16B 109.5
H16A C16 H16B 109.5
C13 C16 H16C 109.5
H16A C16 H16C 109.5
H16B C16 H16C 109.5
C13 C15' H15D 109.5
C13 C15' H15E 109.5
H15D C15' H15E 109.5
C13 C15' H15F 109.5
H15D C15' H15F 109.5
H15E C15' H15F 109.5
C13 C16' H16D 109.5
C13 C16' H16E 109.5
H16D C16' H16E 109.5
C13 C16' H16F 109.5
H16D C16' H16F 109.5
H16E C16' H16F 109.5
C18 C17 C12 123.8(8)
C18 C17 Ti1 87.9(7)
C12 C17 Ti1 83.6(4)
C18 C17 H17 118.1
C12 C17 H17 118.1
Ti1 C17 H17 99.1
C18' C17' C12 134.6(10)
C18' C17' H17' 112.7
C12 C17' H17' 112.7
C17 C18 C19 123.5(9)
C17 C18 Ti1 62.7(6)
C19 C18 Ti1 131.7(7)
C17 C18 H18 118.2
C19 C18 H18 118.2
Ti1 C18 H18 77.3
C17' C18' C19 132.6(11)
C17' C18' Ti1' 114.0(9)
C19 C18' Ti1' 81.8(9)
C17' C18' H18' 113.7
C19 C18' H18' 113.7
Ti1' C18' H18' 70.9
C18' C19 C20 120.7(7)
C18' C19 C22 108.3(8)
C20 C19 C22 100.8(7)
C18' C19 C22' 93.6(8)
C20 C19 C22' 135.6(7)
C18' C19 C21 103.3(7)
C20 C19 C21 104.9(5)
C22 C19 C21 119.8(8)
C22' C19 C21 92.0(7)
C20 C19 C18 97.3(6)
C22 C19 C18 122.5(8)
C22' C19 C18 116.9(7)
C21 C19 C18 107.0(7)
C18' C19 Ti1' 58.6(7)
C20 C19 Ti1' 110.7(6)
C22 C19 Ti1' 148.2(7)
C22' C19 Ti1' 111.2(7)
C21 C19 Ti1' 48.6(5)
C18 C19 Ti1' 58.5(7)
C19 C20 H20A 109.5
C19 C20 H20B 109.5
H20A C20 H20B 109.5
C19 C20 H20C 109.5
H20A C20 H20C 109.5
H20B C20 H20C 109.5
C19 C21 H21A 109.5
C19 C21 H21B 109.5
H21A C21 H21B 109.5
C19 C21 H21C 109.5
H21A C21 H21C 109.5
H21B C21 H21C 109.5
C19 C22 H22A 109.5
C19 C22 H22B 109.5
H22A C22 H22B 109.5
C19 C22 H22C 109.5
H22A C22 H22C 109.5
H22B C22 H22C 109.5
C19 C22' H22D 109.5
C19 C22' H22E 109.5
H22D C22' H22E 109.5
C19 C22' H22F 109.5
H22D C22' H22F 109.5
H22E C22' H22F 109.5
C24 C23 C26 108.8(12)
C24 C23 C25 107.7(15)
C26 C23 C25 108.7(13)
C24 C23 P1 108.3(12)
C26 C23 P1 109.8(11)
C25 C23 P1 113.4(9)
C23 C24 H24A 109.5
C23 C24 H24B 109.5
H24A C24 H24B 109.5
C23 C24 H24C 109.5
H24A C24 H24C 109.5
H24B C24 H24C 109.5
C23 C25 H25A 109.5
C23 C25 H25B 109.5
H25A C25 H25B 109.5
C23 C25 H25C 109.5
H25A C25 H25C 109.5
H25B C25 H25C 109.5
C23 C26 H26A 109.5
C23 C26 H26B 109.5
H26A C26 H26B 109.5
C23 C26 H26C 109.5
H26A C26 H26C 109.5
H26B C26 H26C 109.5
C26' C23' C24' 109.9(12)
C26' C23' C25' 108.3(13)
C24' C23' C25' 105.8(14)
C26' C23' P1 116.3(11)
C24' C23' P1 111.1(12)
C25' C23' P1 104.8(9)
C23' C24' H24D 109.5
C23' C24' H24E 109.5
H24D C24' H24E 109.5
C23' C24' H24F 109.5
H24D C24' H24F 109.5
H24E C24' H24F 109.5
C23' C25' H25D 109.5
C23' C25' H25E 109.5
H25D C25' H25E 109.5
C23' C25' H25F 109.5
H25D C25' H25F 109.5
H25E C25' H25F 109.5
C23' C26' H26D 109.5
C23' C26' H26E 109.5
H26D C26' H26E 109.5
C23' C26' H26F 109.5
H26D C26' H26F 109.5
H26E C26' H26F 109.5
C30' C27 C29' 105(8)
C30 C27 C29' 105(8)
C30' C27 C28 110(6)
C30 C27 C28 106(6)
C29' C27 C28 119.6(8)
C30' C27 C29 113(8)
C30 C27 C29 112(8)
C28 C27 C29 93.6(7)
C30' C27 P1 113(7)
C30 C27 P1 117(7)
C29' C27 P1 102.0(7)
C28 C27 P1 107.5(4)
C29 C27 P1 117.3(7)
C27 C28 H28A 109.5
C27 C28 H28B 109.5
H28A C28 H28B 109.5
C27 C28 H28C 109.5
H28A C28 H28C 109.5
H28B C28 H28C 109.5
C27 C29 H29A 109.5
C27 C29 H29B 109.5
H29A C29 H29B 109.5
C27 C29 H29C 109.5
H29A C29 H29C 109.5
H29B C29 H29C 109.5
C27 C30 H30A 109.7
C27 C30 H30B 109.7
H30A C30 H30B 109.5
C27 C30 H30C 109.1
H30A C30 H30C 109.5
H30B C30 H30C 109.5
C27 C29' H29D 109.5
C27 C29' H29E 109.5
H29D C29' H29E 109.5
C27 C29' H29F 109.5
H29D C29' H29F 109.5
H29E C29' H29F 109.5
C27 C30' H30D 109.8
C27 C30' H30E 109.4
H30D C30' H30E 109.5
C27 C30' H30F 109.2
H30D C30' H30F 109.5
H30E C30' H30F 109.5
C33 C31 C34 105.0(4)
C33 C31 C32 109.3(4)
C34 C31 C32 107.0(4)
C33 C31 P1 108.6(3)
C34 C31 P1 112.1(4)
C32 C31 P1 114.4(3)
C31 C32 H32A 109.5
C31 C32 H32B 109.5
H32A C32 H32B 109.5
C31 C32 H32C 109.5
H32A C32 H32C 109.5
H32B C32 H32C 109.5
C31 C33 H33A 109.5
C31 C33 H33B 109.5
H33A C33 H33B 109.5
C31 C33 H33C 109.5
H33A C33 H33C 109.5
H33B C33 H33C 109.5
C31 C34 H34A 109.5
C31 C34 H34B 109.5
H34A C34 H34B 109.5
C31 C34 H34C 109.5
H34A C34 H34C 109.5
H34B C34 H34C 109.5
C36 C35 C40 112.8(3)
C36 C35 B1 126.3(3)
C40 C35 B1 120.5(3)
F1 C36 C37 114.3(3)
F1 C36 C35 121.2(3)
C37 C36 C35 124.5(3)
F2 C37 C38 119.5(3)
F2 C37 C36 120.4(3)
C38 C37 C36 120.1(3)
F3 C38 C37 121.1(3)
F3 C38 C39 120.7(3)
C37 C38 C39 118.2(3)
F4 C39 C38 119.8(3)
F4 C39 C40 120.6(3)
C38 C39 C40 119.6(3)
F5 C40 C39 116.2(3)
F5 C40 C35 119.0(3)
C39 C40 C35 124.9(3)
C42 C41 C46 112.9(3)
C42 C41 B1 127.7(3)
C46 C41 B1 119.1(3)
F6 C42 C43 115.1(3)
F6 C42 C41 120.7(3)
C43 C42 C41 124.2(4)
F7 C43 C44 119.4(4)
F7 C43 C42 120.9(4)
C44 C43 C42 119.7(4)
F8 C44 C43 120.4(4)
F8 C44 C45 120.4(4)
C43 C44 C45 119.2(4)
F9 C45 C44 119.8(4)
F9 C45 C46 121.2(4)
C44 C45 C46 119.1(4)
F10 C46 C45 116.0(3)
F10 C46 C41 119.2(3)
C45 C46 C41 124.8(4)
C48 C47 C52 113.1(3)
C48 C47 B1 127.1(3)
C52 C47 B1 119.3(3)
F11 C48 C47 121.6(3)
F11 C48 C49 114.5(3)
C47 C48 C49 123.9(4)
F12 C49 C50 120.1(4)
F12 C49 C48 120.0(4)
C50 C49 C48 119.9(4)
F13 C50 C51 121.2(4)
F13 C50 C49 120.2(4)
C51 C50 C49 118.6(4)
F14 C51 C50 119.5(4)
F14 C51 C52 120.8(4)
C50 C51 C52 119.7(4)
F15 C52 C51 116.3(3)
F15 C52 C47 119.0(3)
C51 C52 C47 124.7(4)
C54 C53 C58 113.0(4)
C54 C53 B1 127.6(4)
C58 C53 B1 119.2(4)
F16 C54 C53 120.5(4)
F16 C54 C55 116.1(5)
C53 C54 C55 123.4(5)
F17 C55 C56 119.4(6)
F17 C55 C54 119.8(7)
C56 C55 C54 120.8(5)
F18 C56 C55 120.7(7)
F18 C56 C57 120.5(7)
C55 C56 C57 118.8(5)
F19 C57 C56 120.1(5)
F19 C57 C58 120.8(6)
C56 C57 C58 119.1(6)
F20 C58 C57 115.7(5)
F20 C58 C53 119.5(3)
C57 C58 C53 124.8(5)
C47 B1 C53 115.0(3)
C47 B1 C35 102.1(3)
C53 B1 C35 112.1(3)
C47 B1 C41 113.0(3)
C53 B1 C41 101.1(3)
C35 B1 C41 114.1(3)

loop_
_geom_bond_atom_site_label_1
_geom_bond_atom_site_label_2
_geom_bond_distance
Ti1 N1 1.781(3)
Ti1 C11 2.181(6)
Ti1 C5 2.368(5)
Ti1 C4 2.370(5)
Ti1 C17 2.404(7)
Ti1 C1 2.431(5)
Ti1 C3 2.435(4)
Ti1 C2 2.482(4)
Ti1 C12 2.695(5)
Ti1 C18 2.703(13)
Ti1' C18' 1.91(2)
Ti1' C19 2.210(16)
P1 N1 1.621(3)
P1 C23 1.798(16)
P1 C27 1.870(6)
P1 C31 1.890(5)
P1 C23' 2.037(15)
F1 C36 1.360(4)
F2 C37 1.350(4)
F3 C38 1.340(4)
F4 C39 1.350(4)
F5 C40 1.353(4)
F6 C42 1.353(4)
F7 C43 1.341(4)
F8 C44 1.351(4)
F9 C45 1.345(5)
F10 C46 1.356(4)
F11 C48 1.360(4)
F12 C49 1.347(5)
F13 C50 1.346(5)
F14 C51 1.347(5)
F15 C52 1.354(5)
F16 C54 1.360(6)
F17 C55 1.347(7)
F18 C56 1.344(6)
F19 C57 1.351(7)
F20 C58 1.359(5)
C1 C5 1.372(9)
C1 C2 1.391(7)
C1 C6' 1.43(2)
C1 C6 1.676(17)
C2 C3 1.382(6)
C2 C7 1.499(6)
C3 C4 1.408(8)
C3 C8' 1.44(3)
C3 C8 1.64(3)
C4 C5 1.383(10)
C4 C9' 1.522(12)
C4 C9 1.667(14)
C5 C10 1.527(16)
C5 C10' 1.653(14)
C6 H6A 0.9800
C6 H6B 0.9800
C6 H6C 0.9800
C7 H7A 0.9800
C7 H7B 0.9800
C7 H7C 0.9800
C8 H8A 0.9800
C8 H8B 0.9800
C8 H8C 0.9800
C9 H9A 0.9800
C9 H9B 0.9800
C9 H9C 0.9800
C10 H10A 0.9800
C10 H10B 0.9800
C10 H10C 0.9800
C6' H6'1 0.9800
C6' H6'2 0.9800
C6' H6'3 0.9800
C8' H8'1 0.9800
C8' H8'2 0.9800
C8' H8'3 0.9800
C9' H9'1 0.9800
C9' H9'2 0.9800
C9' H9'3 0.9800
C10' H10D 0.9800
C10' H10E 0.9800
C10' H10F 0.9800
C11 C12 1.574(8)
C11 H11A 0.9900
C11 H11B 0.9900
C12 C13 1.497(7)
C12 C17' 1.517(11)
C12 C17 1.517(10)
C12 H12 1.0000
C13 C16 1.521(6)
C13 C15' 1.536(7)
C13 C15 1.538(7)
C13 C14 1.539(6)
C13 C16' 1.573(7)
C14 H14A 0.9800
C14 H14B 0.9800
C14 H14C 0.9800
C15 H15A 0.9800
C15 H15B 0.9800
C15 H15C 0.9800
C16 H16A 0.9800
C16 H16B 0.9800
C16 H16C 0.9800
C15' H15D 0.9800
C15' H15E 0.9800
C15' H15F 0.9800
C16' H16D 0.9800
C16' H16E 0.9800
C16' H16F 0.9800
C17 C18 1.327(7)
C17 H17 0.9500
C17' C18' 1.321(6)
C17' H17' 0.9500
C18 C19 1.579(12)
C18 H18 0.9500
C18' C19 1.423(14)
C18' H18' 0.9500
C19 C20 1.492(8)
C19 C22 1.509(12)
C19 C22' 1.543(12)
C19 C21 1.566(8)
C20 H20A 0.9800
C20 H20B 0.9800
C20 H20C 0.9800
C21 H21A 0.9800
C21 H21B 0.9800
C21 H21C 0.9800
C22 H22A 0.9800
C22 H22B 0.9800
C22 H22C 0.9800
C22' H22D 0.9800
C22' H22E 0.9800
C22' H22F 0.9800
C23 C24 1.51(2)
C23 C26 1.564(19)
C23 C25 1.57(2)
C24 H24A 0.9800
C24 H24B 0.9800
C24 H24C 0.9800
C25 H25A 0.9800
C25 H25B 0.9800
C25 H25C 0.9800
C26 H26A 0.9800
C26 H26B 0.9800
C26 H26C 0.9800
C23' C26' 1.514(19)
C23' C24' 1.56(2)
C23' C25' 1.57(2)
C24' H24D 0.9800
C24' H24E 0.9800
C24' H24F 0.9800
C25' H25D 0.9800
C25' H25E 0.9800
C25' H25F 0.9800
C26' H26D 0.9800
C26' H26E 0.9800
C26' H26F 0.9800
C27 C30' 1.545(7)
C27 C30 1.545(7)
C27 C29' 1.549(7)
C27 C28 1.549(6)
C27 C29 1.557(7)
C28 H28A 0.9800
C28 H28B 0.9800
C28 H28C 0.9800
C29 H29A 0.9800
C29 H29B 0.9800
C29 H29C 0.9800
C30 H30A 0.9800
C30 H30B 0.9800
C30 H30C 0.9800
C29' H29D 0.9800
C29' H29E 0.9800
C29' H29F 0.9800
C30' H30D 0.9800
C30' H30E 0.9800
C30' H30F 0.9800
C31 C33 1.523(6)
C31 C34 1.536(7)
C31 C32 1.549(6)
C32 H32A 0.9800
C32 H32B 0.9800
C32 H32C 0.9800
C33 H33A 0.9800
C33 H33B 0.9800
C33 H33C 0.9800
C34 H34A 0.9800
C34 H34B 0.9800
C34 H34C 0.9800
C35 C36 1.387(5)
C35 C40 1.390(5)
C35 B1 1.660(5)
C36 C37 1.385(5)
C37 C38 1.372(5)
C38 C39 1.381(5)
C39 C40 1.381(5)
C41 C42 1.387(5)
C41 C46 1.390(5)
C41 B1 1.660(5)
C42 C43 1.381(5)
C43 C44 1.367(6)
C44 C45 1.368(6)
C45 C46 1.381(6)
C47 C48 1.383(5)
C47 C52 1.394(5)
C47 B1 1.649(5)
C48 C49 1.389(5)
C49 C50 1.377(7)
C50 C51 1.367(7)
C51 C52 1.378(6)
C53 C54 1.383(6)
C53 C58 1.387(6)
C53 B1 1.655(5)
C54 C55 1.387(7)
C55 C56 1.350(9)
C56 C57 1.370(9)
C57 C58 1.381(6)

loop_
_geom_torsion_atom_site_label_1
_geom_torsion_atom_site_label_2
_geom_torsion_atom_site_label_3
_geom_torsion_atom_site_label_4
_geom_torsion
N1 Ti1 C1 C5 -41.8(4)
C11 Ti1 C1 C5 121.1(4)
C4 Ti1 C1 C5 38.1(3)
C17 Ti1 C1 C5 -170.1(4)
C3 Ti1 C1 C5 79.9(4)
C2 Ti1 C1 C5 115.7(4)
C12 Ti1 C1 C5 154.3(4)
C18 Ti1 C1 C5 -154.5(4)
N1 Ti1 C1 C2 -157.5(3)
C11 Ti1 C1 C2 5.4(4)
C5 Ti1 C1 C2 -115.7(4)
C4 Ti1 C1 C2 -77.6(3)
C17 Ti1 C1 C2 74.3(3)
C3 Ti1 C1 C2 -35.8(3)
C12 Ti1 C1 C2 38.6(3)
C18 Ti1 C1 C2 89.8(4)
N1 Ti1 C1 C6' 59.5(10)
C11 Ti1 C1 C6' -137.6(9)
C5 Ti1 C1 C6' 101.4(10)
C4 Ti1 C1 C6' 139.5(10)
C17 Ti1 C1 C6' -68.7(10)
C3 Ti1 C1 C6' -178.8(10)
C2 Ti1 C1 C6' -143.0(10)
C12 Ti1 C1 C6' -104.3(9)
C18 Ti1 C1 C6' -53.2(9)
N1 Ti1 C1 C6 95.1(10)
C11 Ti1 C1 C6 -102.0(9)
C5 Ti1 C1 C6 136.9(10)
C4 Ti1 C1 C6 175.0(10)
C17 Ti1 C1 C6 -33.1(10)
C3 Ti1 C1 C6 -143.2(10)
C2 Ti1 C1 C6 -107.4(10)
C12 Ti1 C1 C6 -68.8(9)
C18 Ti1 C1 C6 -17.6(10)
C5 C1 C2 C3 -1.0(5)
C6' C1 C2 C3 -173.1(13)
C6 C1 C2 C3 -172.2(8)
Ti1 C1 C2 C3 62.8(3)
C5 C1 C2 C7 169.8(4)
C6' C1 C2 C7 -2.3(15)
C6 C1 C2 C7 -1.4(9)
Ti1 C1 C2 C7 -126.4(4)
C5 C1 C2 Ti1 -63.8(3)
C6' C1 C2 Ti1 124.1(13)
C6 C1 C2 Ti1 125.0(8)
N1 Ti1 C2 C3 -56.9(6)
C11 Ti1 C2 C3 67.1(3)
C5 Ti1 C2 C3 -80.1(4)
C4 Ti1 C2 C3 -38.4(4)
C17 Ti1 C2 C3 129.6(3)
C1 Ti1 C2 C3 -117.2(4)
C12 Ti1 C2 C3 100.2(3)
C18 Ti1 C2 C3 156.1(4)
N1 Ti1 C2 C1 60.3(6)
C11 Ti1 C2 C1 -175.7(3)
C5 Ti1 C2 C1 37.1(3)
C4 Ti1 C2 C1 78.8(4)
C17 Ti1 C2 C1 -113.2(3)
C3 Ti1 C2 C1 117.2(4)
C12 Ti1 C2 C1 -142.5(3)
C18 Ti1 C2 C1 -86.7(4)
N1 Ti1 C2 C7 179.2(6)
C11 Ti1 C2 C7 -56.8(6)
C5 Ti1 C2 C7 156.0(6)
C4 Ti1 C2 C7 -162.3(6)
C17 Ti1 C2 C7 5.7(6)
C1 Ti1 C2 C7 118.9(6)
C3 Ti1 C2 C7 -123.9(6)
C12 Ti1 C2 C7 -23.6(5)
C18 Ti1 C2 C7 32.2(6)
C1 C2 C3 C4 1.2(5)
C7 C2 C3 C4 -169.2(4)
Ti1 C2 C3 C4 63.8(3)
C1 C2 C3 C8' 161.7(15)
C7 C2 C3 C8' -8.6(16)
Ti1 C2 C3 C8' -135.6(15)
C1 C2 C3 C8 177.5(11)
C7 C2 C3 C8 7.1(12)
Ti1 C2 C3 C8 -119.9(11)
C1 C2 C3 Ti1 -62.6(3)
C7 C2 C3 Ti1 127.0(4)
N1 Ti1 C3 C2 158.5(3)
C11 Ti1 C3 C2 -111.5(3)
C5 Ti1 C3 C2 76.7(4)
C4 Ti1 C3 C2 114.5(5)
C17 Ti1 C3 C2 -58.8(4)
C1 Ti1 C3 C2 36.1(3)
C12 Ti1 C3 C2 -76.1(3)
C18 Ti1 C3 C2 -26.3(4)
N1 Ti1 C3 C4 44.0(5)
C11 Ti1 C3 C4 133.9(4)
C5 Ti1 C3 C4 -37.9(4)
C17 Ti1 C3 C4 -173.3(4)
C1 Ti1 C3 C4 -78.4(4)
C2 Ti1 C3 C4 -114.5(5)
C12 Ti1 C3 C4 169.4(4)
C18 Ti1 C3 C4 -140.8(5)
N1 Ti1 C3 C8' -62.4(12)
C11 Ti1 C3 C8' 27.6(12)
C5 Ti1 C3 C8' -144.2(12)
C4 Ti1 C3 C8' -106.4(13)
C17 Ti1 C3 C8' 80.3(12)
C1 Ti1 C3 C8' 175.2(12)
C2 Ti1 C3 C8' 139.1(13)
C12 Ti1 C3 C8' 63.0(12)
C18 Ti1 C3 C8' 112.8(12)
N1 Ti1 C3 C8 -91.7(12)
C11 Ti1 C3 C8 -1.7(12)
C5 Ti1 C3 C8 -173.5(12)
C4 Ti1 C3 C8 -135.6(13)
C17 Ti1 C3 C8 51.0(12)
C1 Ti1 C3 C8 145.9(12)
C2 Ti1 C3 C8 109.8(12)
C12 Ti1 C3 C8 33.7(12)
C18 Ti1 C3 C8 83.5(12)
C2 C3 C4 C5 -1.0(6)
C8' C3 C4 C5 -166.0(14)
C8 C3 C4 C5 -175.9(16)
Ti1 C3 C4 C5 66.3(3)
C2 C3 C4 C9' 149.6(12)
C8' C3 C4 C9' -15.5(19)
C8 C3 C4 C9' -25(2)
Ti1 C3 C4 C9' -143.2(13)
C2 C3 C4 C9 178.0(6)
C8' C3 C4 C9 13.0(15)
C8 C3 C4 C9 3.1(17)
Ti1 C3 C4 C9 -114.7(6)
C2 C3 C4 Ti1 -67.3(3)
C8' C3 C4 Ti1 127.6(13)
C8 C3 C4 Ti1 117.8(16)
N1 Ti1 C4 C5 96.6(3)
C11 Ti1 C4 C5 -161.7(4)
C17 Ti1 C4 C5 -102.1(7)
C1 Ti1 C4 C5 -37.2(3)
C3 Ti1 C4 C5 -114.3(5)
C2 Ti1 C4 C5 -77.5(4)
C12 Ti1 C4 C5 -126.6(4)
C18 Ti1 C4 C5 -56.0(6)
N1 Ti1 C4 C3 -149.2(3)
C11 Ti1 C4 C3 -47.5(4)
C5 Ti1 C4 C3 114.3(5)
C17 Ti1 C4 C3 12.1(8)
C1 Ti1 C4 C3 77.0(3)
C2 Ti1 C4 C3 36.7(3)
C12 Ti1 C4 C3 -12.4(5)
C18 Ti1 C4 C3 58.3(7)
N1 Ti1 C4 C9' -0.8(12)
C11 Ti1 C4 C9' 100.9(12)
C5 Ti1 C4 C9' -97.4(12)
C17 Ti1 C4 C9' 160.5(11)
C1 Ti1 C4 C9' -134.6(12)
C3 Ti1 C4 C9' 148.4(14)
C2 Ti1 C4 C9' -174.9(13)
C12 Ti1 C4 C9' 136.0(11)
C18 Ti1 C4 C9' -153.4(11)
N1 Ti1 C4 C9 -47.3(8)
C11 Ti1 C4 C9 54.4(8)
C5 Ti1 C4 C9 -143.9(9)
C17 Ti1 C4 C9 114.0(8)
C1 Ti1 C4 C9 178.9(8)
C3 Ti1 C4 C9 101.9(9)
C2 Ti1 C4 C9 138.6(8)
C12 Ti1 C4 C9 89.5(7)
C18 Ti1 C4 C9 160.1(8)
C2 C1 C5 C4 0.4(6)
C6' C1 C5 C4 175.3(9)
C6 C1 C5 C4 168.1(11)
Ti1 C1 C5 C4 -66.5(4)
C2 C1 C5 C10 -170.5(11)
C6' C1 C5 C10 4.4(15)
C6 C1 C5 C10 -2.8(17)
Ti1 C1 C5 C10 122.6(12)
C2 C1 C5 C10' -170.8(7)
C6' C1 C5 C10' 4.1(11)
C6 C1 C5 C10' -3.1(13)
Ti1 C1 C5 C10' 122.3(6)
C2 C1 C5 Ti1 66.9(3)
C6' C1 C5 Ti1 -118.2(8)
C6 C1 C5 Ti1 -125.4(11)
C3 C4 C5 C1 0.3(6)
C9' C4 C5 C1 -160.6(6)
C9 C4 C5 C1 -178.0(10)
Ti1 C4 C5 C1 68.4(3)
C3 C4 C5 C10 174.7(7)
C9' C4 C5 C10 13.8(9)
C9 C4 C5 C10 -3.6(14)
Ti1 C4 C5 C10 -117.3(7)
C3 C4 C5 C10' 166.0(11)
C9' C4 C5 C10' 5.1(14)
C9 C4 C5 C10' -12.4(18)
Ti1 C4 C5 C10' -126.0(12)
C3 C4 C5 Ti1 -68.0(4)
C9' C4 C5 Ti1 131.1(6)
C9 C4 C5 Ti1 113.6(11)
N1 Ti1 C5 C1 150.6(3)
C11 Ti1 C5 C1 -88.4(5)
C4 Ti1 C5 C1 -114.5(4)
C17 Ti1 C5 C1 15.1(6)
C3 Ti1 C5 C1 -76.5(3)
C2 Ti1 C5 C1 -36.7(3)
C12 Ti1 C5 C1 -36.1(5)
C18 Ti1 C5 C1 27.8(4)
N1 Ti1 C5 C4 -94.9(3)
C11 Ti1 C5 C4 26.1(5)
C17 Ti1 C5 C4 129.6(5)
C1 Ti1 C5 C4 114.5(4)
C3 Ti1 C5 C4 38.0(3)
C2 Ti1 C5 C4 77.8(3)
C12 Ti1 C5 C4 78.4(5)
C18 Ti1 C5 C4 142.3(4)
N1 Ti1 C5 C10 6.0(10)
C11 Ti1 C5 C10 127.0(9)
C4 Ti1 C5 C10 100.8(10)
C17 Ti1 C5 C10 -129.5(9)
C1 Ti1 C5 C10 -144.7(11)
C3 Ti1 C5 C10 138.8(10)
C2 Ti1 C5 C10 178.6(10)
C12 Ti1 C5 C10 179.2(8)
C18 Ti1 C5 C10 -116.9(9)
N1 Ti1 C5 C10' 49.7(10)
C11 Ti1 C5 C10' 170.7(9)
C4 Ti1 C5 C10' 144.5(11)
C17 Ti1 C5 C10' -85.8(10)
C1 Ti1 C5 C10' -101.0(11)
C3 Ti1 C5 C10' -177.5(11)
C2 Ti1 C5 C10' -137.6(11)
C12 Ti1 C5 C10' -137.1(9)
C18 Ti1 C5 C10' -73.2(10)
N1 Ti1 C11 C12 -127.7(3)
C5 Ti1 C11 C12 107.3(4)
C4 Ti1 C11 C12 122.0(3)
C17 Ti1 C11 C12 -29.2(4)
C1 Ti1 C11 C12 64.3(4)
C3 Ti1 C11 C12 97.4(3)
C2 Ti1 C11 C12 67.2(3)
C18 Ti1 C11 C12 -17.3(4)
Ti1 C11 C12 C13 162.5(4)
Ti1 C11 C12 C17' 17.3(6)
Ti1 C11 C12 C17 44.2(5)
N1 Ti1 C12 C13 8.7(12)
C11 Ti1 C12 C13 -52.7(11)
C5 Ti1 C12 C13 -164.2(11)
C4 Ti1 C12 C13 -124.7(11)
C17 Ti1 C12 C13 76.7(12)
C1 Ti1 C12 C13 176.2(11)
C3 Ti1 C12 C13 -131.6(12)
C2 Ti1 C12 C13 -163.7(12)
C18 Ti1 C12 C13 106.2(12)
N1 Ti1 C12 C17' -103.0(4)
C11 Ti1 C12 C17' -164.4(6)
C5 Ti1 C12 C17' 84.1(5)
C4 Ti1 C12 C17' 123.6(4)
C17 Ti1 C12 C17' -35.0(4)
C1 Ti1 C12 C17' 64.5(4)
C3 Ti1 C12 C17' 116.7(4)
C2 Ti1 C12 C17' 84.6(4)
C18 Ti1 C12 C17' -5.6(4)
N1 Ti1 C12 C17 -68.1(4)
C11 Ti1 C12 C17 -129.4(6)
C5 Ti1 C12 C17 119.1(5)
C4 Ti1 C12 C17 158.6(4)
C1 Ti1 C12 C17 99.5(4)
C3 Ti1 C12 C17 151.7(4)
C2 Ti1 C12 C17 119.6(4)
C18 Ti1 C12 C17 29.4(4)
N1 Ti1 C12 C11 61.4(4)
C5 Ti1 C12 C11 -111.5(5)
C4 Ti1 C12 C11 -72.0(4)
C17 Ti1 C12 C11 129.4(6)
C1 Ti1 C12 C11 -131.1(4)
C3 Ti1 C12 C11 -78.9(4)
C2 Ti1 C12 C11 -111.0(4)
C18 Ti1 C12 C11 158.8(5)
C17' C12 C13 C16 99.8(9)
C17 C12 C13 C16 64.3(9)
C11 C12 C13 C16 -47.4(9)
Ti1 C12 C13 C16 -3.4(15)
C17' C12 C13 C15' -163(2)
C17 C12 C13 C15' 162(2)
C11 C12 C13 C15' 50(2)
Ti1 C12 C13 C15' 94(3)
C17' C12 C13 C15 -146(2)
C17 C12 C13 C15 179(2)
C11 C12 C13 C15 67(2)
Ti1 C12 C13 C15 111(2)
C17' C12 C13 C14 -42.4(7)
C17 C12 C13 C14 -77.8(6)
C11 C12 C13 C14 170.4(5)
Ti1 C12 C13 C14 -145.5(10)
C17' C12 C13 C16' 58.8(7)
C17 C12 C13 C16' 23.4(8)
C11 C12 C13 C16' -88.4(7)
Ti1 C12 C13 C16' -44.3(13)
C13 C12 C17 C18 118.4(10)
C17' C12 C17 C18 12.1(9)
C11 C12 C17 C18 -122.6(10)
Ti1 C12 C17 C18 -83.1(9)
C13 C12 C17 Ti1 -158.5(4)
C17' C12 C17 Ti1 95.2(8)
C11 C12 C17 Ti1 -39.5(4)
N1 Ti1 C17 C18 -113.3(6)
C11 Ti1 C17 C18 155.1(7)
C5 Ti1 C17 C18 24.1(8)
C4 Ti1 C17 C18 84.8(9)
C1 Ti1 C17 C18 32.8(7)
C3 Ti1 C17 C18 92.3(6)
C2 Ti1 C17 C18 64.6(6)
C12 Ti1 C17 C18 124.4(8)
N1 Ti1 C17 C12 122.3(4)
C11 Ti1 C17 C12 30.7(4)
C5 Ti1 C17 C12 -100.3(5)
C4 Ti1 C17 C12 -39.6(8)
C1 Ti1 C17 C12 -91.6(4)
C3 Ti1 C17 C12 -32.1(5)
C2 Ti1 C17 C12 -59.8(4)
C18 Ti1 C17 C12 -124.4(8)
C13 C12 C17' C18' -93.0(12)
C17 C12 C17' C18' -4.6(10)
C11 C12 C17' C18' 50.8(13)
Ti1 C12 C17' C18' 65.6(11)
C12 C17 C18 C19 -155.4(8)
Ti1 C17 C18 C19 123.8(11)
C12 C17 C18 Ti1 80.8(7)
N1 Ti1 C18 C17 74.4(7)
C11 Ti1 C18 C17 -21.9(6)
C5 Ti1 C18 C17 -163.8(6)
C4 Ti1 C18 C17 -133.5(6)
C1 Ti1 C18 C17 -148.9(6)
C3 Ti1 C18 C17 -102.0(6)
C2 Ti1 C18 C17 -115.9(6)
C12 Ti1 C18 C17 -34.1(6)
N1 Ti1 C18 C19 -37.5(8)
C11 Ti1 C18 C19 -133.8(8)
C5 Ti1 C18 C19 84.3(8)
C4 Ti1 C18 C19 114.6(7)
C17 Ti1 C18 C19 -111.9(11)
C1 Ti1 C18 C19 99.2(8)
C3 Ti1 C18 C19 146.1(7)
C2 Ti1 C18 C19 132.2(8)
C12 Ti1 C18 C19 -146.0(9)
C12 C17' C18' C19 159.4(10)
C12 C17' C18' Ti1' -99.3(13)
C19 Ti1' C18' C17' -133.2(14)
C17' C18' C19 C20 18.3(19)
Ti1' C18' C19 C20 -96.8(8)
C17' C18' C19 C22 -97.0(16)
Ti1' C18' C19 C22 147.9(8)
C17' C18' C19 C22' -132.1(15)
Ti1' C18' C19 C22' 112.8(8)
C17' C18' C19 C21 135.0(14)
Ti1' C18' C19 C21 19.8(7)
C17' C18' C19 C18 33.1(15)
Ti1' C18' C19 C18 -82(2)
C17' C18' C19 Ti1' 115.1(16)
C17 C18 C19 C18' -20.5(15)
Ti1 C18 C19 C18' 61(2)
C17 C18 C19 C20 146.8(11)
Ti1 C18 C19 C20 -131.6(7)
C17 C18 C19 C22 38.9(16)
Ti1 C18 C19 C22 120.6(9)
C17 C18 C19 C22' -3.9(16)
Ti1 C18 C19 C22' 77.7(11)
C17 C18 C19 C21 -105.2(12)
Ti1 C18 C19 C21 -23.5(9)
C17 C18 C19 Ti1' -103.4(13)
Ti1 C18 C19 Ti1' -21.8(7)
C18' Ti1' C19 C20 114.2(8)
C18' Ti1' C19 C22 -73.5(15)
C18' Ti1' C19 C22' -80.9(9)
C18' Ti1' C19 C21 -153.9(10)
C18' Ti1' C19 C18 28.4(6)
N1 P1 C23 C24 49.3(11)
C27 P1 C23 C24 162.9(10)
C31 P1 C23 C24 -75.5(11)
C23' P1 C23 C24 -45(2)
N1 P1 C23 C26 168.0(8)
C27 P1 C23 C26 -78.4(9)
C31 P1 C23 C26 43.3(11)
C23' P1 C23 C26 73(2)
N1 P1 C23 C25 -70.2(13)
C27 P1 C23 C25 43.4(13)
C31 P1 C23 C25 165.0(10)
C23' P1 C23 C25 -165(4)
N1 P1 C23' C26' 164.0(9)
C23 P1 C23' C26' -104(3)
C27 P1 C23' C26' -72.2(11)
C31 P1 C23' C26' 49.2(11)
N1 P1 C23' C24' 37.2(11)
C23 P1 C23' C24' 129(3)
C27 P1 C23' C24' 161.0(9)
C31 P1 C23' C24' -77.5(10)
N1 P1 C23' C25' -76.5(11)
C23 P1 C23' C25' 16(2)
C27 P1 C23' C25' 47.3(12)
C31 P1 C23' C25' 168.7(10)
N1 P1 C27 C30' 165(8)
C23 P1 C27 C30' 51(8)
C31 P1 C27 C30' -75(8)
C23' P1 C27 C30' 40(8)
N1 P1 C27 C30 167(8)
C23 P1 C27 C30 53(8)
C31 P1 C27 C30 -73(8)
C23' P1 C27 C30 43(8)
N1 P1 C27 C29' 52.8(8)
C23 P1 C27 C29' -61.5(9)
C31 P1 C27 C29' 173.0(8)
C23' P1 C27 C29' -71.6(9)
N1 P1 C27 C28 -73.8(4)
C23 P1 C27 C28 172.0(5)
C31 P1 C27 C28 46.4(4)
C23' P1 C27 C28 161.8(5)
N1 P1 C27 C29 29.9(9)
C23 P1 C27 C29 -84.3(10)
C31 P1 C27 C29 150.1(8)
C23' P1 C27 C29 -94.5(10)
N1 P1 C31 C33 39.6(4)
C23 P1 C31 C33 164.2(6)
C27 P1 C31 C33 -79.9(4)
C23' P1 C31 C33 154.6(6)
N1 P1 C31 C34 -75.9(4)
C23 P1 C31 C34 48.7(7)
C27 P1 C31 C34 164.5(3)
C23' P1 C31 C34 39.0(6)
N1 P1 C31 C32 162.0(3)
C23 P1 C31 C32 -73.3(7)
C27 P1 C31 C32 42.5(4)
C23' P1 C31 C32 -83.0(6)
C40 C35 C36 F1 -178.2(3)
B1 C35 C36 F1 -5.8(6)
C40 C35 C36 C37 1.3(5)
B1 C35 C36 C37 173.7(4)
F1 C36 C37 F2 -0.6(5)
C35 C36 C37 F2 179.9(3)
F1 C36 C37 C38 179.0(3)
C35 C36 C37 C38 -0.5(6)
F2 C37 C38 F3 -0.4(5)
C36 C37 C38 F3 180.0(3)
F2 C37 C38 C39 179.7(3)
C36 C37 C38 C39 0.1(6)
F3 C38 C39 F4 1.9(5)
C37 C38 C39 F4 -178.3(3)
F3 C38 C39 C40 179.5(3)
C37 C38 C39 C40 -0.7(5)
F4 C39 C40 F5 0.5(5)
C38 C39 C40 F5 -177.1(3)
F4 C39 C40 C35 179.3(3)
C38 C39 C40 C35 1.7(5)
C36 C35 C40 F5 176.8(3)
B1 C35 C40 F5 4.0(5)
C36 C35 C40 C39 -1.9(5)
B1 C35 C40 C39 -174.8(3)
C46 C41 C42 F6 177.6(3)
B1 C41 C42 F6 4.8(6)
C46 C41 C42 C43 -1.9(5)
B1 C41 C42 C43 -174.7(4)
F6 C42 C43 F7 2.2(5)
C41 C42 C43 F7 -178.3(3)
F6 C42 C43 C44 -178.0(3)
C41 C42 C43 C44 1.5(6)
F7 C43 C44 F8 -0.2(6)
C42 C43 C44 F8 180.0(4)
F7 C43 C44 C45 -179.8(4)
C42 C43 C44 C45 0.4(6)
F8 C44 C45 F9 -0.5(6)
C43 C44 C45 F9 179.1(4)
F8 C44 C45 C46 178.8(4)
C43 C44 C45 C46 -1.6(6)
F9 C45 C46 F10 -0.8(6)
C44 C45 C46 F10 179.9(3)
F9 C45 C46 C41 -179.6(4)
C44 C45 C46 C41 1.1(6)
C42 C41 C46 F10 -178.1(3)
B1 C41 C46 F10 -4.6(5)
C42 C41 C46 C45 0.6(6)
B1 C41 C46 C45 174.1(4)
C52 C47 C48 F11 -178.1(3)
B1 C47 C48 F11 -5.9(6)
C52 C47 C48 C49 1.3(5)
B1 C47 C48 C49 173.4(4)
F11 C48 C49 F12 -2.0(5)
C47 C48 C49 F12 178.7(4)
F11 C48 C49 C50 177.9(3)
C47 C48 C49 C50 -1.5(6)
F12 C49 C50 F13 0.5(6)
C48 C49 C50 F13 -179.3(4)
F12 C49 C50 C51 -179.5(4)
C48 C49 C50 C51 0.7(6)
F13 C50 C51 F14 0.5(6)
C49 C50 C51 F14 -179.5(4)
F13 C50 C51 C52 -179.8(4)
C49 C50 C51 C52 0.3(6)
F14 C51 C52 F15 0.1(5)
C50 C51 C52 F15 -179.6(3)
F14 C51 C52 C47 179.2(3)
C50 C51 C52 C47 -0.5(6)
C48 C47 C52 F15 178.9(3)
B1 C47 C52 F15 6.0(5)
C48 C47 C52 C51 -0.2(5)
B1 C47 C52 C51 -173.1(4)
C58 C53 C54 F16 177.4(4)
B1 C53 C54 F16 3.0(6)
C58 C53 C54 C55 -3.1(6)
B1 C53 C54 C55 -177.6(4)
F16 C54 C55 F17 1.1(6)
C53 C54 C55 F17 -178.4(4)
F16 C54 C55 C56 -177.7(4)
C53 C54 C55 C56 2.8(7)
F17 C55 C56 F18 0.1(8)
C54 C55 C56 F18 178.9(4)
F17 C55 C56 C57 -179.4(4)
C54 C55 C56 C57 -0.6(8)
F18 C56 C57 F19 -1.5(7)
C55 C56 C57 F19 178.1(4)
F18 C56 C57 C58 179.6(4)
C55 C56 C57 C58 -0.9(7)
F19 C57 C58 F20 0.9(6)
C56 C57 C58 F20 179.9(4)
F19 C57 C58 C53 -178.6(4)
C56 C57 C58 C53 0.4(7)
C54 C53 C58 F20 -177.9(4)
B1 C53 C58 F20 -2.9(6)
C54 C53 C58 C57 1.6(6)
B1 C53 C58 C57 176.5(4)
C48 C47 B1 C53 131.9(4)
C52 C47 B1 C53 -56.3(4)
C48 C47 B1 C35 -106.4(4)
C52 C47 B1 C35 65.4(4)
C48 C47 B1 C41 16.6(5)
C52 C47 B1 C41 -171.6(3)
C54 C53 B1 C47 -13.9(5)
C58 C53 B1 C47 171.9(3)
C54 C53 B1 C35 -129.9(4)
C58 C53 B1 C35 55.9(5)
C54 C53 B1 C41 108.1(4)
C58 C53 B1 C41 -66.1(4)
C36 C35 B1 C47 -103.9(4)
C40 C35 B1 C47 68.0(4)
C36 C35 B1 C53 19.7(5)
C40 C35 B1 C53 -168.4(3)
C36 C35 B1 C41 133.9(4)
C40 C35 B1 C41 -54.3(4)
C42 C41 B1 C47 -130.9(4)
C46 C41 B1 C47 56.7(4)
C42 C41 B1 C53 105.7(4)
C46 C41 B1 C53 -66.7(4)
C42 C41 B1 C35 -14.8(5)
C46 C41 B1 C35 172.7(3)
